data_7060852
loop_
_publ_author_name
'Zhan, Shao-Cong'
'Fang, Ren-Jie'
'Yang, Ren-Yin'
'Zhao, Ru-Fang'
'Wang, Yang'
'Sun, Jing'
'Yan, Chao-Guo'

_publ_section_title
;
 DDQ dehydrogenative Diels--Alder reaction for the synthesis of
 functionalized spiro[carbazole-1,3&#x2032;-indolines] and
 spiro[carbazole-1,5&#x2032;-pyrimidines]
;
_journal_issue 34
_journal_name_full 'New Journal of Chemistry'
_journal_page_first 15423
_journal_page_last 15428
_journal_paper_doi 10.1039/D1NJ02836G
_journal_volume 45
_journal_year 2021
_chemical_formula_moiety 'C49 H37 Cl N2 O4'
_chemical_formula_sum 'C49 H37 Cl N2 O4'
_chemical_formula_weight 753.25
_space_group_crystal_system triclinic
_space_group_IT_number 2
_space_group_name_Hall '-P 1'
_space_group_name_H-M_alt 'P -1'
_atom_sites_solution_hydrogens geom
_audit_creation_method SHELXL-2014/7
_audit_update_record
;
2021-04-14 deposited with the CCDC.	2021-07-19 downloaded from the CCDC.
;
_cell_angle_alpha 99.021(2)
_cell_angle_beta 99.217(3)
_cell_angle_gamma 110.717(3)
_cell_formula_units_Z 2
_cell_length_a 12.3059(11)
_cell_length_b 12.9944(10)
_cell_length_c 13.5855(11)
_cell_measurement_reflns_used 5290
_cell_measurement_temperature 273(2)
_cell_measurement_theta_max 24.42
_cell_measurement_theta_min 2.49
_cell_volume 1951.4(3)
_computing_cell_refinement 'Bruker SAINT'
_computing_data_collection 'Bruker APEX2'
_computing_data_reduction 'Bruker SAINT'
_computing_molecular_graphics 'Bruker SHELXTL'
_computing_publication_material 'Bruker SHELXTL'
_computing_structure_refinement 'SHELXL-2014/7 (Sheldrick, 2014)'
_computing_structure_solution 'SHELXS-97 (Sheldrick 2008)'
_diffrn_ambient_temperature 273(2)
_diffrn_measured_fraction_theta_full 0.993
_diffrn_measured_fraction_theta_max 0.993
_diffrn_measurement_device_type 'CCD area detector'
_diffrn_measurement_method 'phi and omega scans'
_diffrn_radiation_source 'fine-focus sealed tube'
_diffrn_radiation_type MoK\a
_diffrn_radiation_wavelength 0.71073
_diffrn_reflns_av_R_equivalents 0.0837
_diffrn_reflns_av_unetI/netI 0.1226
_diffrn_reflns_Laue_measured_fraction_full 0.993
_diffrn_reflns_Laue_measured_fraction_max 0.993
_diffrn_reflns_limit_h_max 15
_diffrn_reflns_limit_h_min -15
_diffrn_reflns_limit_k_max 16
_diffrn_reflns_limit_k_min -16
_diffrn_reflns_limit_l_max 16
_diffrn_reflns_limit_l_min -16
_diffrn_reflns_number 27540
_diffrn_reflns_point_group_measured_fraction_full 0.993
_diffrn_reflns_point_group_measured_fraction_max 0.993
_diffrn_reflns_theta_full 25.242
_diffrn_reflns_theta_max 25.996
_diffrn_reflns_theta_min 1.960
_exptl_absorpt_coefficient_mu 0.147
_exptl_absorpt_correction_T_max 0.971
_exptl_absorpt_correction_T_min 0.963
_exptl_absorpt_correction_type multi-scan
_exptl_absorpt_process_details sadabs
_exptl_crystal_colour yellow
_exptl_crystal_density_diffrn 1.282
_exptl_crystal_description block
_exptl_crystal_F_000 788
_exptl_crystal_size_max 0.260
_exptl_crystal_size_mid 0.220
_exptl_crystal_size_min 0.200
_refine_diff_density_max 0.448
_refine_diff_density_min -0.270
_refine_diff_density_rms 0.045
_refine_ls_extinction_method none
_refine_ls_goodness_of_fit_ref 1.034
_refine_ls_hydrogen_treatment constr
_refine_ls_matrix_type full
_refine_ls_number_parameters 508
_refine_ls_number_reflns 7613
_refine_ls_number_restraints 0
_refine_ls_restrained_S_all 1.034
_refine_ls_R_factor_all 0.1978
_refine_ls_R_factor_gt 0.0749
_refine_ls_shift/su_max 0.000
_refine_ls_shift/su_mean 0.000
_refine_ls_structure_factor_coef Fsqd
_refine_ls_weighting_details 'w=1/[\s^2^(Fo^2^)+(0.0897P)^2^+0.4700P] where P=(Fo^2^+2Fc^2^)/3'
_refine_ls_weighting_scheme calc
_refine_ls_wR_factor_gt 0.1648
_refine_ls_wR_factor_ref 0.2031
_reflns_Friedel_coverage 0.000
_reflns_number_gt 3622
_reflns_number_total 7613
_reflns_threshold_expression 'I > 2\s(I)'
_cod_data_source_file d1nj02836g2.cif
_cod_data_source_block 3b
_cod_depositor_comments 'Adding full bibliography for 7060849--7060852.cif.'
_cod_database_code 7060852
_shelx_shelxl_version_number 2014/7
_shelx_space_group_comment
; 
The symmetry employed for this shelxl refinement is uniquely defined 
by the following loop, which should always be used as a source of 
symmetry information in preference to the above space-group names. 
They are only intended as comments. 
;
_shelx_estimated_absorpt_t_min 0.963
_shelx_estimated_absorpt_t_max 0.971

loop_
_space_group_symop_operation_xyz
'x, y, z'
'-x, -y, -z'

loop_
_atom_site_label
_atom_site_type_symbol
_atom_site_fract_x
_atom_site_fract_y
_atom_site_fract_z
_atom_site_U_iso_or_equiv
_atom_site_adp_type
_atom_site_occupancy
_atom_site_site_symmetry_order
_atom_site_calc_flag
_atom_site_refinement_flags_posn
_atom_site_refinement_flags_adp
_atom_site_refinement_flags_occupancy
_atom_site_disorder_assembly
_atom_site_disorder_group
C1 C 0.0113(3) 0.1205(3) 0.6035(3) 0.0640(10) Uani 1 1 d . . . . .
H1A H 0.0692 0.1115 0.5670 0.096 Uiso 1 1 calc R U . . .
H1B H -0.0578 0.1158 0.5557 0.096 Uiso 1 1 calc R U . . .
H1C H -0.0116 0.0617 0.6401 0.096 Uiso 1 1 calc R U . . .
C2 C 0.0288(3) 0.2510(3) 0.7663(2) 0.0495(9) Uani 1 1 d . . . . .
C3 C -0.0656(4) 0.1825(4) 0.8006(3) 0.0753(12) Uani 1 1 d . . . . .
H3 H -0.1169 0.1112 0.7613 0.090 Uiso 1 1 calc R U . . .
C4 C -0.0803(4) 0.2241(4) 0.8946(3) 0.0893(14) Uani 1 1 d . . . . .
H4 H -0.1421 0.1794 0.9197 0.107 Uiso 1 1 calc R U . . .
C5 C -0.0064(4) 0.3298(4) 0.9526(3) 0.0792(13) Uani 1 1 d . . . . .
H5 H -0.0195 0.3549 1.0158 0.095 Uiso 1 1 calc R U . . .
C6 C 0.0866(3) 0.3995(3) 0.9195(2) 0.0588(10) Uani 1 1 d . . . . .
H6 H 0.1353 0.4713 0.9593 0.071 Uiso 1 1 calc R U . . .
C7 C 0.1068(3) 0.3599(3) 0.8239(2) 0.0463(8) Uani 1 1 d . . . . .
C8 C 0.1902(3) 0.4053(2) 0.7633(2) 0.0398(8) Uani 1 1 d . . . . .
C9 C 0.1578(3) 0.3241(2) 0.6742(2) 0.0390(8) Uani 1 1 d . . . . .
C10 C 0.3776(3) 0.5755(3) 0.9730(2) 0.0508(9) Uani 1 1 d . . . . .
H10 H 0.3905 0.5090 0.9716 0.061 Uiso 1 1 calc R U . . .
C11 C 0.4131(3) 0.6540(3) 1.0635(3) 0.0599(10) Uani 1 1 d . . . . .
H11 H 0.4532 0.6429 1.1224 0.072 Uiso 1 1 calc R U . . .
C12 C 0.3890(4) 0.7495(3) 1.0664(3) 0.0657(11) Uani 1 1 d . . . . .
C13 C 0.3316(4) 0.7675(3) 0.9795(3) 0.0707(12) Uani 1 1 d . . . . .
H13 H 0.3144 0.8319 0.9822 0.085 Uiso 1 1 calc R U . . .
C14 C 0.3002(3) 0.6896(3) 0.8890(2) 0.0561(10) Uani 1 1 d . . . . .
H14 H 0.2626 0.7024 0.8299 0.067 Uiso 1 1 calc R U . . .
C15 C 0.3227(3) 0.5925(3) 0.8833(2) 0.0418(8) Uani 1 1 d . . . . .
C16 C 0.2908(3) 0.5125(2) 0.7823(2) 0.0421(8) Uani 1 1 d . . . . .
C17 C 0.3476(3) 0.5400(2) 0.7069(2) 0.0465(9) Uani 1 1 d . . . . .
C18 C 0.4412(4) 0.6503(3) 0.7099(3) 0.0624(11) Uani 1 1 d . . . . .
C19 C 0.5336(3) 0.7222(3) 0.8014(3) 0.0550(9) Uani 1 1 d . . . . .
C20 C 0.5662(4) 0.8392(3) 0.8186(3) 0.0701(11) Uani 1 1 d . . . . .
H20 H 0.5288 0.8691 0.7726 0.084 Uiso 1 1 calc R U . . .
C21 C 0.6514(5) 0.9090(3) 0.9014(4) 0.0962(15) Uani 1 1 d . . . . .
H21 H 0.6735 0.9868 0.9112 0.115 Uiso 1 1 calc R U . . .
C22 C 0.7063(4) 0.8659(4) 0.9721(4) 0.1005(16) Uani 1 1 d . . . . .
C23 C 0.8241(8) 0.9013(6) 1.1419(7) 0.246(6) Uani 1 1 d . . . . .
H23A H 0.7566 0.8480 1.1584 0.369 Uiso 1 1 calc R U . . .
H23B H 0.8679 0.9625 1.2008 0.369 Uiso 1 1 calc R U . . .
H23C H 0.8750 0.8644 1.1220 0.369 Uiso 1 1 calc R U . . .
C24 C 0.6821(4) 0.7541(4) 0.9541(4) 0.0917(15) Uani 1 1 d . . . . .
H24 H 0.7239 0.7255 0.9981 0.110 Uiso 1 1 calc R U . . .
C25 C 0.5942(4) 0.6824(3) 0.8691(3) 0.0702(11) Uani 1 1 d . . . . .
H25 H 0.5759 0.6050 0.8578 0.084 Uiso 1 1 calc R U . . .
C26 C 0.3507(4) -0.0281(4) 0.4339(3) 0.0738(12) Uani 1 1 d . . . . .
H26 H 0.3763 -0.0073 0.3765 0.089 Uiso 1 1 calc R U . . .
C27 C 0.3001(5) -0.1416(4) 0.4354(5) 0.0989(16) Uani 1 1 d . . . . .
H27 H 0.2907 -0.1965 0.3782 0.119 Uiso 1 1 calc R U . . .
C28 C 0.2646(5) -0.1732(4) 0.5184(5) 0.1073(18) Uani 1 1 d . . . . .
H28 H 0.2324 -0.2495 0.5190 0.129 Uiso 1 1 calc R U . . .
C29 C 0.2756(5) -0.0944(4) 0.6007(4) 0.1037(16) Uani 1 1 d . . . . .
H29 H 0.2507 -0.1161 0.6580 0.124 Uiso 1 1 calc R U . . .
C30 C 0.3243(4) 0.0200(3) 0.5998(3) 0.0738(12) Uani 1 1 d . . . . .
H30 H 0.3304 0.0740 0.6565 0.089 Uiso 1 1 calc R U . . .
C31 C 0.3629(3) 0.0537(3) 0.5174(3) 0.0509(9) Uani 1 1 d . . . . .
C32 C 0.4195(3) 0.1776(3) 0.5217(3) 0.0572(10) Uani 1 1 d . . . . .
H32A H 0.4869 0.2131 0.5806 0.069 Uiso 1 1 calc R U . . .
H32B H 0.4495 0.1879 0.4607 0.069 Uiso 1 1 calc R U . . .
C33 C 0.3296(3) 0.2920(2) 0.6182(3) 0.0425(8) Uani 1 1 d . . . . .
C34 C 0.2293(3) 0.3366(2) 0.5937(2) 0.0381(8) Uani 1 1 d . . . . .
C35 C 0.1710(3) 0.2748(2) 0.4828(2) 0.0406(8) Uani 1 1 d . . . . .
C36 C 0.0735(3) 0.2739(3) 0.4161(2) 0.0496(9) Uani 1 1 d . . . . .
H36 H 0.0243 0.3070 0.4403 0.060 Uiso 1 1 calc R U . . .
C37 C 0.0489(4) 0.2231(3) 0.3124(3) 0.0594(10) Uani 1 1 d . . . . .
C38 C -0.0530(4) 0.2294(4) 0.2371(3) 0.0923(15) Uani 1 1 d . . . . .
H38A H -0.0237 0.2585 0.1816 0.138 Uiso 1 1 calc R U . . .
H38B H -0.0849 0.2785 0.2714 0.138 Uiso 1 1 calc R U . . .
H38C H -0.1146 0.1551 0.2107 0.138 Uiso 1 1 calc R U . . .
C39 C 0.1223(4) 0.1735(3) 0.2796(3) 0.0697(12) Uani 1 1 d . . . . .
H39 H 0.1070 0.1409 0.2102 0.084 Uiso 1 1 calc R U . . .
C40 C 0.2190(4) 0.1701(3) 0.3463(3) 0.0604(10) Uani 1 1 d . . . . .
H40 H 0.2664 0.1340 0.3231 0.073 Uiso 1 1 calc R U . . .
C41 C 0.2417(3) 0.2225(3) 0.4482(2) 0.0448(8) Uani 1 1 d . . . . .
C42 C 0.2968(3) 0.4662(2) 0.5988(2) 0.0464(8) Uani 1 1 d . . . . .
H42 H 0.3642 0.4734 0.5667 0.056 Uiso 1 1 calc R U . . .
C43 C 0.2188(3) 0.5144(3) 0.5393(2) 0.0511(9) Uani 1 1 d . . . . .
C44 C 0.2238(3) 0.5249(3) 0.4313(2) 0.0494(9) Uani 1 1 d . . . . .
C45 C 0.3182(4) 0.5274(3) 0.3910(3) 0.0665(11) Uani 1 1 d . . . . .
H45 H 0.3839 0.5215 0.4306 0.080 Uiso 1 1 calc R U . . .
C46 C 0.3176(4) 0.5386(4) 0.2914(3) 0.0838(13) Uani 1 1 d . . . . .
H46 H 0.3834 0.5417 0.2646 0.101 Uiso 1 1 calc R U . . .
C47 C 0.2212(5) 0.5452(4) 0.2326(3) 0.0850(14) Uani 1 1 d . . . . .
H47 H 0.2198 0.5507 0.1650 0.102 Uiso 1 1 calc R U . . .
C48 C 0.1266(4) 0.5439(3) 0.2732(3) 0.0788(13) Uani 1 1 d . . . . .
H48 H 0.0608 0.5496 0.2336 0.095 Uiso 1 1 calc R U . . .
C49 C 0.1283(4) 0.5342(3) 0.3728(3) 0.0626(10) Uani 1 1 d . . . . .
H49 H 0.0638 0.5340 0.4004 0.075 Uiso 1 1 calc R U . . .
Cl1 Cl 0.43326(15) 0.84961(11) 1.18103(8) 0.1210(6) Uani 1 1 d . . . . .
N1 N 0.0629(2) 0.2302(2) 0.67561(19) 0.0463(7) Uani 1 1 d . . . . .
N2 N 0.3351(2) 0.2335(2) 0.5292(2) 0.0464(7) Uani 1 1 d . . . . .
O1 O 0.4411(3) 0.6817(2) 0.6291(2) 0.1074(12) Uani 1 1 d . . . . .
O2 O 0.7836(4) 0.9445(3) 1.0593(3) 0.169(2) Uani 1 1 d . . . . .
O3 O 0.3919(2) 0.3073(2) 0.70255(18) 0.0621(7) Uani 1 1 d . . . . .
O4 O 0.1487(2) 0.5422(2) 0.58001(18) 0.0704(8) Uani 1 1 d . . . . .

loop_
_atom_site_aniso_label
_atom_site_aniso_U_11
_atom_site_aniso_U_22
_atom_site_aniso_U_33
_atom_site_aniso_U_23
_atom_site_aniso_U_13
_atom_site_aniso_U_12
C1 0.071(3) 0.043(2) 0.060(2) 0.0041(17) 0.016(2) 0.0041(19)
C2 0.045(2) 0.056(2) 0.045(2) 0.0147(18) 0.0131(18) 0.0145(19)
C3 0.067(3) 0.072(3) 0.071(3) 0.014(2) 0.029(2) 0.004(2)
C4 0.078(3) 0.096(4) 0.081(3) 0.025(3) 0.047(3) 0.004(3)
C5 0.077(3) 0.094(3) 0.059(3) 0.016(2) 0.036(2) 0.016(3)
C6 0.062(3) 0.066(2) 0.047(2) 0.0116(18) 0.0158(19) 0.023(2)
C7 0.049(2) 0.053(2) 0.0400(19) 0.0150(17) 0.0134(17) 0.0217(18)
C8 0.045(2) 0.0395(18) 0.0321(17) 0.0085(14) 0.0083(15) 0.0137(16)
C9 0.038(2) 0.0380(18) 0.0393(18) 0.0113(15) 0.0062(15) 0.0131(16)
C10 0.063(3) 0.049(2) 0.042(2) 0.0143(17) 0.0110(18) 0.0222(18)
C11 0.064(3) 0.072(3) 0.037(2) 0.0106(19) 0.0031(18) 0.024(2)
C12 0.076(3) 0.069(3) 0.041(2) -0.0081(18) 0.010(2) 0.025(2)
C13 0.098(3) 0.070(3) 0.053(2) -0.001(2) 0.009(2) 0.053(3)
C14 0.065(3) 0.069(2) 0.042(2) 0.0104(18) 0.0061(18) 0.038(2)
C15 0.045(2) 0.0421(18) 0.0336(18) 0.0063(14) 0.0097(15) 0.0126(16)
C16 0.051(2) 0.0368(18) 0.0357(18) 0.0091(14) 0.0071(16) 0.0154(17)
C17 0.058(2) 0.0364(18) 0.0374(19) 0.0074(15) 0.0116(17) 0.0095(17)
C18 0.082(3) 0.050(2) 0.046(2) 0.0143(19) 0.024(2) 0.010(2)
C19 0.057(3) 0.039(2) 0.055(2) 0.0028(17) 0.022(2) 0.0017(19)
C20 0.084(3) 0.047(2) 0.065(3) 0.005(2) 0.011(2) 0.014(2)
C21 0.107(4) 0.044(2) 0.108(4) 0.002(3) 0.000(3) 0.012(3)
C22 0.076(4) 0.056(3) 0.128(4) 0.000(3) -0.022(3) 0.006(3)
C23 0.238(10) 0.130(6) 0.247(9) 0.018(6) -0.156(8) 0.029(6)
C24 0.069(3) 0.066(3) 0.119(4) 0.020(3) -0.012(3) 0.017(3)
C25 0.071(3) 0.050(2) 0.086(3) 0.014(2) 0.018(3) 0.020(2)
C26 0.082(3) 0.073(3) 0.073(3) 0.001(2) 0.018(2) 0.045(2)
C27 0.098(4) 0.063(3) 0.125(4) -0.021(3) 0.005(3) 0.045(3)
C28 0.111(4) 0.052(3) 0.151(5) 0.018(4) 0.016(4) 0.032(3)
C29 0.123(5) 0.065(3) 0.121(4) 0.036(3) 0.036(3) 0.026(3)
C30 0.086(3) 0.058(3) 0.075(3) 0.014(2) 0.021(2) 0.026(2)
C31 0.042(2) 0.050(2) 0.064(2) 0.0116(19) 0.0116(18) 0.0224(18)
C32 0.050(2) 0.058(2) 0.072(2) 0.0174(19) 0.0262(19) 0.0248(19)
C33 0.043(2) 0.0351(17) 0.045(2) 0.0086(15) 0.0087(17) 0.0108(16)
C34 0.040(2) 0.0348(17) 0.0356(17) 0.0061(14) 0.0076(15) 0.0110(15)
C35 0.046(2) 0.0348(17) 0.0361(18) 0.0087(14) 0.0096(17) 0.0093(16)
C36 0.046(2) 0.049(2) 0.049(2) 0.0155(17) 0.0086(18) 0.0125(17)
C37 0.063(3) 0.057(2) 0.041(2) 0.0099(17) 0.001(2) 0.009(2)
C38 0.091(4) 0.102(3) 0.058(3) 0.022(2) -0.017(2) 0.021(3)
C39 0.087(3) 0.069(3) 0.035(2) 0.0025(18) 0.010(2) 0.015(2)
C40 0.071(3) 0.059(2) 0.051(2) 0.0074(18) 0.022(2) 0.024(2)
C41 0.054(2) 0.0375(18) 0.0390(19) 0.0057(15) 0.0131(18) 0.0136(17)
C42 0.058(2) 0.0405(18) 0.0382(18) 0.0094(15) 0.0142(17) 0.0149(17)
C43 0.063(3) 0.044(2) 0.049(2) 0.0115(16) 0.0209(19) 0.0211(19)
C44 0.063(3) 0.0421(19) 0.0414(19) 0.0132(15) 0.0144(19) 0.0163(18)
C45 0.067(3) 0.080(3) 0.055(2) 0.023(2) 0.017(2) 0.027(2)
C46 0.075(3) 0.117(4) 0.057(3) 0.017(2) 0.030(2) 0.029(3)
C47 0.107(4) 0.091(3) 0.041(2) 0.023(2) 0.018(3) 0.018(3)
C48 0.090(4) 0.082(3) 0.066(3) 0.032(2) 0.002(3) 0.036(3)
C49 0.078(3) 0.068(2) 0.060(2) 0.024(2) 0.028(2) 0.039(2)
Cl1 0.1718(15) 0.1137(10) 0.0575(7) -0.0297(6) -0.0028(8) 0.0656(10)
N1 0.0451(18) 0.0406(16) 0.0437(16) 0.0064(13) 0.0108(14) 0.0068(14)
N2 0.0491(19) 0.0438(16) 0.0489(17) 0.0113(13) 0.0138(15) 0.0198(14)
O1 0.146(3) 0.0668(18) 0.0577(18) 0.0214(15) 0.0199(18) -0.0205(18)
O2 0.165(4) 0.084(3) 0.167(4) -0.005(3) -0.078(3) 0.005(3)
O3 0.0574(17) 0.0755(17) 0.0479(15) 0.0079(12) -0.0048(13) 0.0293(14)
O4 0.087(2) 0.0870(19) 0.0630(16) 0.0250(14) 0.0351(15) 0.0536(17)

loop_
_atom_type_symbol
_atom_type_description
_atom_type_scat_dispersion_real
_atom_type_scat_dispersion_imag
_atom_type_scat_source
C C 0.0033 0.0016 'International Tables Vol C Tables 4.2.6.8 and 6.1.1.4'
H H 0.0000 0.0000 'International Tables Vol C Tables 4.2.6.8 and 6.1.1.4'
N N 0.0061 0.0033 'International Tables Vol C Tables 4.2.6.8 and 6.1.1.4'
O O 0.0106 0.0060 'International Tables Vol C Tables 4.2.6.8 and 6.1.1.4'
Cl Cl 0.1484 0.1585 'International Tables Vol C Tables 4.2.6.8 and 6.1.1.4'

loop_
_geom_angle_atom_site_label_1
_geom_angle_atom_site_label_2
_geom_angle_atom_site_label_3
_geom_angle
_geom_angle_site_symmetry_1
_geom_angle_site_symmetry_3
_geom_angle_publ_flag
N1 C1 H1A 109.5 . . ?
N1 C1 H1B 109.5 . . ?
H1A C1 H1B 109.5 . . ?
N1 C1 H1C 109.5 . . ?
H1A C1 H1C 109.5 . . ?
H1B C1 H1C 109.5 . . ?
N1 C2 C3 129.2(3) . . ?
N1 C2 C7 108.5(3) . . ?
C3 C2 C7 122.3(3) . . ?
C4 C3 C2 117.5(4) . . ?
C4 C3 H3 121.3 . . ?
C2 C3 H3 121.3 . . ?
C5 C4 C3 121.9(4) . . ?
C5 C4 H4 119.1 . . ?
C3 C4 H4 119.1 . . ?
C4 C5 C6 121.6(4) . . ?
C4 C5 H5 119.2 . . ?
C6 C5 H5 119.2 . . ?
C5 C6 C7 118.8(4) . . ?
C5 C6 H6 120.6 . . ?
C7 C6 H6 120.6 . . ?
C2 C7 C6 118.0(3) . . ?
C2 C7 C8 106.3(3) . . ?
C6 C7 C8 135.7(3) . . ?
C9 C8 C7 106.3(3) . . ?
C9 C8 C16 122.0(3) . . ?
C7 C8 C16 131.8(3) . . ?
N1 C9 C8 110.9(3) . . ?
N1 C9 C34 126.4(3) . . ?
C8 C9 C34 122.3(3) . . ?
C11 C10 C15 121.5(3) . . ?
C11 C10 H10 119.2 . . ?
C15 C10 H10 119.2 . . ?
C10 C11 C12 119.1(3) . . ?
C10 C11 H11 120.5 . . ?
C12 C11 H11 120.5 . . ?
C11 C12 C13 120.9(3) . . ?
C11 C12 Cl1 119.5(3) . . ?
C13 C12 Cl1 119.6(3) . . ?
C14 C13 C12 119.1(3) . . ?
C14 C13 H13 120.5 . . ?
C12 C13 H13 120.5 . . ?
C13 C14 C15 121.6(3) . . ?
C13 C14 H14 119.2 . . ?
C15 C14 H14 119.2 . . ?
C14 C15 C10 117.7(3) . . ?
C14 C15 C16 119.5(3) . . ?
C10 C15 C16 122.8(3) . . ?
C17 C16 C8 120.0(3) . . ?
C17 C16 C15 122.0(3) . . ?
C8 C16 C15 117.9(3) . . ?
C16 C17 C18 126.5(3) . . ?
C16 C17 C42 120.1(3) . . ?
C18 C17 C42 111.9(3) . . ?
O1 C18 C19 118.8(3) . . ?
O1 C18 C17 116.9(3) . . ?
C19 C18 C17 124.3(3) . . ?
C25 C19 C20 117.6(4) . . ?
C25 C19 C18 124.0(3) . . ?
C20 C19 C18 118.3(3) . . ?
C21 C20 C19 120.5(4) . . ?
C21 C20 H20 119.7 . . ?
C19 C20 H20 119.7 . . ?
C20 C21 C22 120.6(4) . . ?
C20 C21 H21 119.7 . . ?
C22 C21 H21 119.7 . . ?
C24 C22 C21 120.0(4) . . ?
C24 C22 O2 124.5(5) . . ?
C21 C22 O2 115.5(4) . . ?
O2 C23 H23A 109.5 . . ?
O2 C23 H23B 109.5 . . ?
H23A C23 H23B 109.5 . . ?
O2 C23 H23C 109.5 . . ?
H23A C23 H23C 109.5 . . ?
H23B C23 H23C 109.5 . . ?
C22 C24 C25 119.1(4) . . ?
C22 C24 H24 120.5 . . ?
C25 C24 H24 120.5 . . ?
C19 C25 C24 121.9(4) . . ?
C19 C25 H25 119.1 . . ?
C24 C25 H25 119.1 . . ?
C31 C26 C27 119.9(4) . . ?
C31 C26 H26 120.0 . . ?
C27 C26 H26 120.0 . . ?
C28 C27 C26 120.9(5) . . ?
C28 C27 H27 119.5 . . ?
C26 C27 H27 119.5 . . ?
C27 C28 C29 119.9(5) . . ?
C27 C28 H28 120.0 . . ?
C29 C28 H28 120.0 . . ?
C28 C29 C30 119.9(5) . . ?
C28 C29 H29 120.0 . . ?
C30 C29 H29 120.0 . . ?
C31 C30 C29 121.0(4) . . ?
C31 C30 H30 119.5 . . ?
C29 C30 H30 119.5 . . ?
C30 C31 C26 118.3(4) . . ?
C30 C31 C32 119.1(3) . . ?
C26 C31 C32 122.6(3) . . ?
N2 C32 C31 112.2(3) . . ?
N2 C32 H32A 109.2 . . ?
C31 C32 H32A 109.2 . . ?
N2 C32 H32B 109.2 . . ?
C31 C32 H32B 109.2 . . ?
H32A C32 H32B 107.9 . . ?
O3 C33 N2 126.4(3) . . ?
O3 C33 C34 126.1(3) . . ?
N2 C33 C34 107.6(3) . . ?
C9 C34 C35 120.8(3) . . ?
C9 C34 C33 110.0(2) . . ?
C35 C34 C33 101.7(2) . . ?
C9 C34 C42 109.2(2) . . ?
C35 C34 C42 108.9(2) . . ?
C33 C34 C42 105.0(2) . . ?
C41 C35 C36 120.3(3) . . ?
C41 C35 C34 108.0(3) . . ?
C36 C35 C34 131.4(3) . . ?
C35 C36 C37 119.9(3) . . ?
C35 C36 H36 120.1 . . ?
C37 C36 H36 120.1 . . ?
C39 C37 C36 118.6(3) . . ?
C39 C37 C38 121.2(4) . . ?
C36 C37 C38 120.1(4) . . ?
C37 C38 H38A 109.5 . . ?
C37 C38 H38B 109.5 . . ?
H38A C38 H38B 109.5 . . ?
C37 C38 H38C 109.5 . . ?
H38A C38 H38C 109.5 . . ?
H38B C38 H38C 109.5 . . ?
C37 C39 C40 122.5(3) . . ?
C37 C39 H39 118.7 . . ?
C40 C39 H39 118.7 . . ?
C41 C40 C39 117.3(4) . . ?
C41 C40 H40 121.4 . . ?
C39 C40 H40 121.4 . . ?
C35 C41 C40 121.4(3) . . ?
C35 C41 N2 110.5(3) . . ?
C40 C41 N2 128.1(3) . . ?
C43 C42 C17 108.0(3) . . ?
C43 C42 C34 112.4(3) . . ?
C17 C42 C34 114.2(2) . . ?
C43 C42 H42 107.3 . . ?
C17 C42 H42 107.3 . . ?
C34 C42 H42 107.3 . . ?
O4 C43 C44 120.0(3) . . ?
O4 C43 C42 118.6(3) . . ?
C44 C43 C42 121.4(3) . . ?
C45 C44 C49 119.3(3) . . ?
C45 C44 C43 123.4(3) . . ?
C49 C44 C43 117.3(3) . . ?
C44 C45 C46 120.4(4) . . ?
C44 C45 H45 119.8 . . ?
C46 C45 H45 119.8 . . ?
C47 C46 C45 120.1(4) . . ?
C47 C46 H46 119.9 . . ?
C45 C46 H46 119.9 . . ?
C46 C47 C48 119.7(4) . . ?
C46 C47 H47 120.2 . . ?
C48 C47 H47 120.2 . . ?
C47 C48 C49 120.0(4) . . ?
C47 C48 H48 120.0 . . ?
C49 C48 H48 120.0 . . ?
C44 C49 C48 120.5(4) . . ?
C44 C49 H49 119.7 . . ?
C48 C49 H49 119.7 . . ?
C9 N1 C2 108.0(3) . . ?
C9 N1 C1 128.5(3) . . ?
C2 N1 C1 123.2(3) . . ?
C33 N2 C41 111.2(3) . . ?
C33 N2 C32 123.5(3) . . ?
C41 N2 C32 124.9(3) . . ?
C22 O2 C23 116.9(5) . . ?

loop_
_geom_bond_atom_site_label_1
_geom_bond_atom_site_label_2
_geom_bond_distance
_geom_bond_site_symmetry_2
_geom_bond_publ_flag
C1 N1 1.455(4) . ?
C1 H1A 0.9600 . ?
C1 H1B 0.9600 . ?
C1 H1C 0.9600 . ?
C2 N1 1.381(4) . ?
C2 C3 1.390(5) . ?
C2 C7 1.410(5) . ?
C3 C4 1.372(5) . ?
C3 H3 0.9300 . ?
C4 C5 1.371(6) . ?
C4 H4 0.9300 . ?
C5 C6 1.375(5) . ?
C5 H5 0.9300 . ?
C6 C7 1.414(4) . ?
C6 H6 0.9300 . ?
C7 C8 1.439(4) . ?
C8 C9 1.372(4) . ?
C8 C16 1.452(4) . ?
C9 N1 1.364(4) . ?
C9 C34 1.503(4) . ?
C10 C11 1.365(4) . ?
C10 C15 1.385(4) . ?
C10 H10 0.9300 . ?
C11 C12 1.371(5) . ?
C11 H11 0.9300 . ?
C12 C13 1.372(5) . ?
C12 Cl1 1.734(3) . ?
C13 C14 1.366(4) . ?
C13 H13 0.9300 . ?
C14 C15 1.378(4) . ?
C14 H14 0.9300 . ?
C15 C16 1.486(4) . ?
C16 C17 1.354(4) . ?
C17 C18 1.477(5) . ?
C17 C42 1.519(4) . ?
C18 O1 1.230(4) . ?
C18 C19 1.464(5) . ?
C19 C25 1.369(5) . ?
C19 C20 1.398(5) . ?
C20 C21 1.347(5) . ?
C20 H20 0.9300 . ?
C21 C22 1.387(6) . ?
C21 H21 0.9300 . ?
C22 C24 1.348(6) . ?
C22 O2 1.387(5) . ?
C23 O2 1.427(7) . ?
C23 H23A 0.9600 . ?
C23 H23B 0.9600 . ?
C23 H23C 0.9600 . ?
C24 C25 1.386(5) . ?
C24 H24 0.9300 . ?
C25 H25 0.9300 . ?
C26 C31 1.377(5) . ?
C26 C27 1.388(6) . ?
C26 H26 0.9300 . ?
C27 C28 1.345(7) . ?
C27 H27 0.9300 . ?
C28 C29 1.345(7) . ?
C28 H28 0.9300 . ?
C29 C30 1.395(6) . ?
C29 H29 0.9300 . ?
C30 C31 1.359(5) . ?
C30 H30 0.9300 . ?
C31 C32 1.498(5) . ?
C32 N2 1.470(4) . ?
C32 H32A 0.9700 . ?
C32 H32B 0.9700 . ?
C33 O3 1.216(3) . ?
C33 N2 1.349(4) . ?
C33 C34 1.551(4) . ?
C34 C35 1.514(4) . ?
C34 C42 1.576(4) . ?
C35 C41 1.375(4) . ?
C35 C36 1.378(4) . ?
C36 C37 1.394(4) . ?
C36 H36 0.9300 . ?
C37 C39 1.371(5) . ?
C37 C38 1.521(5) . ?
C38 H38A 0.9600 . ?
C38 H38B 0.9600 . ?
C38 H38C 0.9600 . ?
C39 C40 1.394(5) . ?
C39 H39 0.9300 . ?
C40 C41 1.379(4) . ?
C40 H40 0.9300 . ?
C41 N2 1.408(4) . ?
C42 C43 1.518(5) . ?
C42 H42 0.9800 . ?
C43 O4 1.220(4) . ?
C43 C44 1.504(4) . ?
C44 C45 1.354(5) . ?
C44 C49 1.363(5) . ?
C45 C46 1.384(5) . ?
C45 H45 0.9300 . ?
C46 C47 1.357(6) . ?
C46 H46 0.9300 . ?
C47 C48 1.361(6) . ?
C47 H47 0.9300 . ?
C48 C49 1.376(5) . ?
C48 H48 0.9300 . ?
C49 H49 0.9300 . ?

loop_
_geom_torsion_atom_site_label_1
_geom_torsion_atom_site_label_2
_geom_torsion_atom_site_label_3
_geom_torsion_atom_site_label_4
_geom_torsion
_geom_torsion_site_symmetry_1
_geom_torsion_site_symmetry_2
_geom_torsion_site_symmetry_3
_geom_torsion_site_symmetry_4
_geom_torsion_publ_flag
N1 C2 C3 C4 -179.7(4) . . . . ?
C7 C2 C3 C4 -0.8(6) . . . . ?
C2 C3 C4 C5 1.0(7) . . . . ?
C3 C4 C5 C6 -0.2(7) . . . . ?
C4 C5 C6 C7 -0.8(6) . . . . ?
N1 C2 C7 C6 178.9(3) . . . . ?
C3 C2 C7 C6 -0.1(5) . . . . ?
N1 C2 C7 C8 0.4(4) . . . . ?
C3 C2 C7 C8 -178.7(3) . . . . ?
C5 C6 C7 C2 1.0(5) . . . . ?
C5 C6 C7 C8 179.0(4) . . . . ?
C2 C7 C8 C9 0.8(3) . . . . ?
C6 C7 C8 C9 -177.3(3) . . . . ?
C2 C7 C8 C16 -179.4(3) . . . . ?
C6 C7 C8 C16 2.4(6) . . . . ?
C7 C8 C9 N1 -1.8(3) . . . . ?
C16 C8 C9 N1 178.5(3) . . . . ?
C7 C8 C9 C34 -175.6(3) . . . . ?
C16 C8 C9 C34 4.6(4) . . . . ?
C15 C10 C11 C12 3.0(6) . . . . ?
C10 C11 C12 C13 -1.1(6) . . . . ?
C10 C11 C12 Cl1 179.8(3) . . . . ?
C11 C12 C13 C14 -1.0(6) . . . . ?
Cl1 C12 C13 C14 178.2(3) . . . . ?
C12 C13 C14 C15 1.2(6) . . . . ?
C13 C14 C15 C10 0.7(5) . . . . ?
C13 C14 C15 C16 -177.7(3) . . . . ?
C11 C10 C15 C14 -2.8(5) . . . . ?
C11 C10 C15 C16 175.5(3) . . . . ?
C9 C8 C16 C17 7.3(4) . . . . ?
C7 C8 C16 C17 -172.4(3) . . . . ?
C9 C8 C16 C15 -176.9(3) . . . . ?
C7 C8 C16 C15 3.4(5) . . . . ?
C14 C15 C16 C17 67.3(4) . . . . ?
C10 C15 C16 C17 -111.0(4) . . . . ?
C14 C15 C16 C8 -108.4(3) . . . . ?
C10 C15 C16 C8 73.3(4) . . . . ?
C8 C16 C17 C18 172.2(3) . . . . ?
C15 C16 C17 C18 -3.5(5) . . . . ?
C8 C16 C17 C42 7.8(5) . . . . ?
C15 C16 C17 C42 -167.8(3) . . . . ?
C16 C17 C18 O1 -144.4(4) . . . . ?
C42 C17 C18 O1 21.0(5) . . . . ?
C16 C17 C18 C19 36.7(6) . . . . ?
C42 C17 C18 C19 -157.9(3) . . . . ?
O1 C18 C19 C25 -136.9(4) . . . . ?
C17 C18 C19 C25 41.9(6) . . . . ?
O1 C18 C19 C20 40.0(6) . . . . ?
C17 C18 C19 C20 -141.1(4) . . . . ?
C25 C19 C20 C21 -2.4(6) . . . . ?
C18 C19 C20 C21 -179.6(4) . . . . ?
C19 C20 C21 C22 -1.4(7) . . . . ?
C20 C21 C22 C24 5.7(8) . . . . ?
C20 C21 C22 O2 -173.7(5) . . . . ?
C21 C22 C24 C25 -5.8(8) . . . . ?
O2 C22 C24 C25 173.5(5) . . . . ?
C20 C19 C25 C24 2.2(6) . . . . ?
C18 C19 C25 C24 179.2(4) . . . . ?
C22 C24 C25 C19 1.9(7) . . . . ?
C31 C26 C27 C28 -1.2(7) . . . . ?
C26 C27 C28 C29 1.4(8) . . . . ?
C27 C28 C29 C30 -0.3(8) . . . . ?
C28 C29 C30 C31 -1.0(7) . . . . ?
C29 C30 C31 C26 1.2(6) . . . . ?
C29 C30 C31 C32 -177.3(4) . . . . ?
C27 C26 C31 C30 -0.1(6) . . . . ?
C27 C26 C31 C32 178.4(4) . . . . ?
C30 C31 C32 N2 -64.7(4) . . . . ?
C26 C31 C32 N2 116.8(4) . . . . ?
N1 C9 C34 C35 32.1(4) . . . . ?
C8 C9 C34 C35 -155.1(3) . . . . ?
N1 C9 C34 C33 -85.8(3) . . . . ?
C8 C9 C34 C33 87.1(3) . . . . ?
N1 C9 C34 C42 159.5(3) . . . . ?
C8 C9 C34 C42 -27.6(4) . . . . ?
O3 C33 C34 C9 -41.4(4) . . . . ?
N2 C33 C34 C9 138.7(3) . . . . ?
O3 C33 C34 C35 -170.5(3) . . . . ?
N2 C33 C34 C35 9.6(3) . . . . ?
O3 C33 C34 C42 75.9(4) . . . . ?
N2 C33 C34 C42 -103.9(3) . . . . ?
C9 C34 C35 C41 -131.5(3) . . . . ?
C33 C34 C35 C41 -9.5(3) . . . . ?
C42 C34 C35 C41 101.0(3) . . . . ?
C9 C34 C35 C36 55.6(4) . . . . ?
C33 C34 C35 C36 177.5(3) . . . . ?
C42 C34 C35 C36 -72.0(4) . . . . ?
C41 C35 C36 C37 -2.2(5) . . . . ?
C34 C35 C36 C37 170.0(3) . . . . ?
C35 C36 C37 C39 0.9(5) . . . . ?
C35 C36 C37 C38 -175.4(3) . . . . ?
C36 C37 C39 C40 1.3(6) . . . . ?
C38 C37 C39 C40 177.6(3) . . . . ?
C37 C39 C40 C41 -2.1(5) . . . . ?
C36 C35 C41 C40 1.4(5) . . . . ?
C34 C35 C41 C40 -172.5(3) . . . . ?
C36 C35 C41 N2 -179.6(3) . . . . ?
C34 C35 C41 N2 6.5(3) . . . . ?
C39 C40 C41 C35 0.8(5) . . . . ?
C39 C40 C41 N2 -178.0(3) . . . . ?
C16 C17 C42 C43 93.6(3) . . . . ?
C18 C17 C42 C43 -72.8(4) . . . . ?
C16 C17 C42 C34 -32.3(4) . . . . ?
C18 C17 C42 C34 161.2(3) . . . . ?
C9 C34 C42 C43 -84.0(3) . . . . ?
C35 C34 C42 C43 49.9(3) . . . . ?
C33 C34 C42 C43 158.2(3) . . . . ?
C9 C34 C42 C17 39.7(4) . . . . ?
C35 C34 C42 C17 173.5(3) . . . . ?
C33 C34 C42 C17 -78.2(3) . . . . ?
C17 C42 C43 O4 -45.4(4) . . . . ?
C34 C42 C43 O4 81.6(4) . . . . ?
C17 C42 C43 C44 136.6(3) . . . . ?
C34 C42 C43 C44 -96.4(4) . . . . ?
O4 C43 C44 C45 160.5(4) . . . . ?
C42 C43 C44 C45 -21.5(5) . . . . ?
O4 C43 C44 C49 -18.3(5) . . . . ?
C42 C43 C44 C49 159.8(3) . . . . ?
C49 C44 C45 C46 -0.4(6) . . . . ?
C43 C44 C45 C46 -179.1(4) . . . . ?
C44 C45 C46 C47 -1.2(7) . . . . ?
C45 C46 C47 C48 1.8(7) . . . . ?
C46 C47 C48 C49 -1.0(7) . . . . ?
C45 C44 C49 C48 1.2(5) . . . . ?
C43 C44 C49 C48 -179.9(3) . . . . ?
C47 C48 C49 C44 -0.6(6) . . . . ?
C8 C9 N1 C2 2.0(3) . . . . ?
C34 C9 N1 C2 175.6(3) . . . . ?
C8 C9 N1 C1 -171.1(3) . . . . ?
C34 C9 N1 C1 2.4(5) . . . . ?
C3 C2 N1 C9 177.5(4) . . . . ?
C7 C2 N1 C9 -1.4(3) . . . . ?
C3 C2 N1 C1 -8.9(5) . . . . ?
C7 C2 N1 C1 172.1(3) . . . . ?
O3 C33 N2 C41 173.7(3) . . . . ?
C34 C33 N2 C41 -6.4(3) . . . . ?
O3 C33 N2 C32 0.5(5) . . . . ?
C34 C33 N2 C32 -179.6(3) . . . . ?
C35 C41 N2 C33 0.0(4) . . . . ?
C40 C41 N2 C33 179.0(3) . . . . ?
C35 C41 N2 C32 173.2(3) . . . . ?
C40 C41 N2 C32 -7.9(5) . . . . ?
C31 C32 N2 C33 98.5(4) . . . . ?
C31 C32 N2 C41 -73.8(4) . . . . ?
C24 C22 O2 C23 -10.8(10) . . . . ?
C21 C22 O2 C23 168.5(7) . . . . ?
